data_9003675
loop_
_publ_author_name
'Nakatsuka, A.'
'Chaya, H.'
'Yoshiasa, A.'

_publ_section_title
;Crystal structure of single-crystal CaGeO3 tetragonal garnet synthesized at 3
 GPa and 1000 C Note: alternate origin, resulting in coordinates similar to
 some majorite refinements
;
_journal_name_full 'American Mineralogist'
_journal_page_first 732
_journal_page_last 736
_journal_paper_doi 10.2138/am.2005.1763
_journal_volume 90
_journal_year 2005
_chemical_formula_structural CaGeO3
_chemical_formula_sum 'Ca Ge O3'
_symmetry_space_group_name_H-M 'I 41/a'
_cell_angle_alpha 90
_cell_angle_beta 90
_cell_angle_gamma 90
_cell_length_a 12.535
_cell_length_b 12.535
_cell_length_c 12.370
_cell_formula_units_Z 32
_cell_volume 1943.651
_database_code_amcsd 0003773
_exptl_crystal_density_diffrn 4.393
_exptl_crystal_pressure_history 'synthesized at 3 GPa'
_exptl_crystal_thermal_history 'synthesized at 3 GPa and 1000 C'
_cod_database_code 9003675
_amcsd_formula_title CaGeO3

loop_
_space_group_symop_operation_xyz
x,y,z
1/2+x,1/2+y,1/2+z
1/4+y,3/4-x,1/4-z
3/4+y,1/4-x,3/4-z
1/4-y,3/4+x,1/4+z
3/4-y,1/4+x,3/4+z
1/2+x,y,1/2-z
+x,1/2+y,-z
1/2-x,-y,1/2+z
-x,1/2-y,+z
1/4-y,1/4+x,3/4-z
3/4-y,3/4+x,1/4-z
1/4+y,1/4-x,3/4+z
3/4+y,3/4-x,1/4+z
-x,-y,-z
1/2-x,1/2-y,1/2-z

loop_
_atom_site_aniso_label
_atom_site_aniso_U_11
_atom_site_aniso_U_22
_atom_site_aniso_U_33
_atom_site_aniso_U_12
_atom_site_aniso_U_13
_atom_site_aniso_U_23
CaX1 0.00360 0.00600 0.00750 -0.00090 0.00050 0.00110
CaX2 0.00850 0.00380 0.00490 -0.00110 0.00000 0.00000
CaY1 0.00400 0.00550 0.00650 0.00010 0.00040 0.00000
GeY2 0.00250 0.00340 0.00500 0.00010 0.00020 -0.00050
GeZ1 0.00430 0.00430 0.00350 0.00000 0.00000 0.00000
GeZ2 0.00440 0.00440 0.00570 0.00000 0.00000 0.00000
GeZ3 0.00240 0.00280 0.00480 -0.00010 0.00020 -0.00030
O1 0.00460 0.00670 0.00710 0.00230 -0.00090 -0.00020
O2 0.00410 0.00610 0.00530 -0.00190 0.00120 -0.00160
O3 0.00290 0.00070 0.00730 0.00090 0.00040 0.00190
O4 0.00570 0.00410 0.00940 0.00330 0.00120 -0.00100
O5 0.00320 0.00550 0.00750 -0.00200 -0.00060 0.00120
O6 0.00490 0.00460 0.01180 0.00310 0.00080 -0.00240

loop_
_atom_site_label
_atom_site_fract_x
_atom_site_fract_y
_atom_site_fract_z
_atom_site_U_iso_or_equiv
CaX1 0.12459 0.00296 0.25307 0.00569
CaX2 0.00000 0.25000 0.62325 0.00574
CaY1 0.00000 0.00000 0.50000 0.00532
GeY2 0.00000 0.00000 0.00000 0.00365
GeZ1 0.00000 0.25000 0.37500 0.00404
GeZ2 0.00000 0.25000 0.87500 0.00483
GeZ3 0.12647 0.01509 0.75723 0.00333
O1 0.03087 0.06623 0.67127 0.00610
O2 0.04303 -0.04195 0.86141 0.00515
O3 0.22260 0.11082 0.80554 0.00365
O4 0.21030 -0.07756 0.69968 0.00637
O5 -0.06722 0.16676 0.46628 0.00540
O6 -0.10350 0.20977 0.78439 0.00709

loop_
_cod_related_entry_id
_cod_related_entry_database
_cod_related_entry_code
1 AMCSD 0003773
